data_4514683
loop_
_publ_author_name
'Zhu, Jiancheng'
'Lindsay, Vincent N. G.'

_publ_section_title
;
 Benzimidazolyl Palladium Complexes as Highly Active and General
 Bifunctional Catalysts in Sustainable Cross-Coupling Reactions
;
_journal_issue 8
_journal_name_full 'ACS Catalysis'
_journal_page_first 6993
_journal_paper_doi 10.1021/acscatal.9b02420
_journal_volume 9
_journal_year 2019
_chemical_formula_moiety 'C36 H26 N8 Pd2, 2(F6 P), 3(C2 H3 N)'
_chemical_formula_sum 'C42 H35 F12 N11 P2 Pd2'
_chemical_formula_weight 1196.55
_chemical_name_common JZII104B
_space_group_crystal_system triclinic
_space_group_IT_number 2
_space_group_name_Hall '-P 1'
_space_group_name_H-M_alt 'P -1'
_symmetry_space_group_name_Hall '-P 1'
_symmetry_space_group_name_H-M 'P -1'
_atom_sites_solution_hydrogens geom
_cell_angle_alpha 101.4310(10)
_cell_angle_beta 106.1420(10)
_cell_angle_gamma 105.3720(10)
_cell_formula_units_Z 2
_cell_length_a 12.0088(5)
_cell_length_b 12.3492(5)
_cell_length_c 17.1370(7)
_cell_measurement_reflns_used 653
_cell_measurement_temperature 100.(2)
_cell_measurement_theta_max 34.0973
_cell_measurement_theta_min 1.9303
_cell_volume 2250.17(16)
_computing_cell_refinement 'APEX3 v2018.1-0 (Bruker AXS)'
_computing_data_collection 'Bruker Instrument Service v2013.12.0.0'
_computing_data_reduction 'SAINT V8.38A (Bruker AXS Inc., 2017)'
_computing_molecular_graphics 'shelXle (C.B. Huebschle, rev 882)'
_computing_structure_refinement 'SHELXL-2017/1 (Sheldrick, 2017)'
_computing_structure_solution 'SHELXT 2014/5 (Sheldrick, 2014)'
_diffrn_ambient_temperature 100.(2)
_diffrn_detector_area_resol_mean 8.3333
_diffrn_measured_fraction_theta_full 0.994
_diffrn_measured_fraction_theta_max 0.994
_diffrn_measurement_device_type 'Bruker-Nonius X8 Kappa APEX II'
_diffrn_measurement_method 'phi and omega scans'
_diffrn_radiation_monochromator graphite
_diffrn_radiation_type MoK\a
_diffrn_radiation_wavelength 0.71073
_diffrn_reflns_av_R_equivalents 0.0275
_diffrn_reflns_av_unetI/netI 0.0157
_diffrn_reflns_limit_h_max 20
_diffrn_reflns_limit_h_min -20
_diffrn_reflns_limit_k_max 20
_diffrn_reflns_limit_k_min -20
_diffrn_reflns_limit_l_max 28
_diffrn_reflns_limit_l_min -28
_diffrn_reflns_number 204526
_diffrn_reflns_theta_full 36.55
_diffrn_reflns_theta_max 36.55
_diffrn_reflns_theta_min 1.79
_diffrn_source 'fine-focus sealed tube'
_exptl_absorpt_coefficient_mu 0.967
_exptl_absorpt_correction_T_max 0.68
_exptl_absorpt_correction_T_min 0.54
_exptl_absorpt_correction_type numerical
_exptl_absorpt_process_details
;
SADABS-2016/2 - Bruker AXS area detector scaling and absorption correction
Mu Calculated
;
_exptl_crystal_colour colourless
_exptl_crystal_density_diffrn 1.766
_exptl_crystal_density_method 'not measured'
_exptl_crystal_description block
_exptl_crystal_F_000 1188
_exptl_crystal_size_max 0.483
_exptl_crystal_size_mid 0.277
_exptl_crystal_size_min 0.176
_refine_diff_density_max 1.700
_refine_diff_density_min -1.084
_refine_ls_extinction_method none
_refine_ls_goodness_of_fit_ref 1.068
_refine_ls_hydrogen_treatment constr
_refine_ls_matrix_type full
_refine_ls_number_parameters 680
_refine_ls_number_reflns 22066
_refine_ls_number_restraints 126
_refine_ls_restrained_S_all 1.074
_refine_ls_R_factor_all 0.0363
_refine_ls_R_factor_gt 0.0271
_refine_ls_shift/su_max 0.004
_refine_ls_shift/su_mean 0.000
_refine_ls_structure_factor_coef Fsqd
_refine_ls_weighting_details 'w=1/[\s^2^(Fo^2^)+(0.0260P)^2^+2.6374P] where P=(Fo^2^+2Fc^2^)/3'
_refine_ls_weighting_scheme calc
_refine_ls_wR_factor_gt 0.0632
_refine_ls_wR_factor_ref 0.0697
_reflns_number_gt 18983
_reflns_number_total 22066
_reflns_threshold_expression 'I > 2\s(I)'
_cod_data_source_file cs9b02420_si_003.cif
_cod_data_source_block rds790
_cod_depositor_comments
;
The following automatic conversions were performed:

'_exptl_absorpt_correction_type' value 'Numerical' changed to
'numerical' according to
/home/data/users/saulius/crontab/automatic-downloads/current/ACS/lib/dictionaries/cif_core.dic
dictionary named 'cif_core.dic' version 2.4.2 from 2011-04-26.

Automatic conversion script
Id: cif_fix_values 4973 2017-02-22 13:04:09Z antanas 
;
_cod_database_code 4514683

loop_
_space_group_symop_operation_xyz
'x, y, z'
'-x, -y, -z'

loop_
_atom_site_type_symbol
_atom_site_label
_atom_site_fract_x
_atom_site_fract_y
_atom_site_fract_z
_atom_site_U_iso_or_equiv
_atom_site_adp_type
_atom_site_calc_flag
_atom_site_refinement_flags_adp
_atom_site_refinement_flags_occupancy
_atom_site_refinement_flags_posn
_atom_site_occupancy
_atom_site_disorder_assembly
_atom_site_disorder_group
Pd Pd1 0.34093(2) 0.75784(2) 0.43356(2) 0.01062(2) Uani d . . . 1.0 . .
Pd Pd2 0.44401(2) 0.60586(2) 0.26960(2) 0.01001(2) Uani d . . . 1.0 . .
N N1 0.24894(10) 0.87687(10) 0.41450(7) 0.01388(17) Uani d . . . 1.0 . .
N N2 0.42626(10) 0.87890(10) 0.54841(7) 0.01359(17) Uani d . . . 1.0 . .
N N3 0.53767(11) 0.69258(10) 0.53353(7) 0.01477(18) Uani d . . . 1.0 . .
N N4 0.50327(9) 0.62838(9) 0.39643(7) 0.01239(16) Uani d . . . 1.0 . .
N N5 0.61239(10) 0.67619(10) 0.25138(7) 0.01371(17) Uani d . . . 1.0 . .
N N6 0.38282(10) 0.56602(9) 0.14242(7) 0.01223(16) Uani d . . . 1.0 . .
N N7 0.17889(9) 0.49160(9) 0.20378(7) 0.01187(16) Uani d . . . 1.0 . .
N N8 0.23838(9) 0.62642(9) 0.32628(6) 0.01120(16) Uani d . . . 1.0 . .
C C1 0.16914(12) 0.87337(12) 0.34082(9) 0.0162(2) Uani d . . . 1.0 . .
H H1 0.136023 0.80324 0.294793 0.019 Uiso calc U . R 1.0 . .
C C2 0.13331(13) 0.96913(13) 0.32964(10) 0.0199(2) Uani d . . . 1.0 . .
H H2 0.078419 0.965318 0.276352 0.024 Uiso calc U . R 1.0 . .
C C3 0.17902(13) 1.07014(13) 0.39753(11) 0.0217(3) Uani d . . . 1.0 . .
H H3 0.153311 1.135577 0.392222 0.026 Uiso calc U . R 1.0 . .
C C4 0.26295(13) 1.07442(12) 0.47346(10) 0.0193(2) Uani d . . . 1.0 . .
H H4 0.295901 1.143209 0.520586 0.023 Uiso calc U . R 1.0 . .
C C5 0.29832(12) 0.97725(11) 0.47993(8) 0.0146(2) Uani d . . . 1.0 . .
C C6 0.39237(12) 0.97593(11) 0.55610(8) 0.0151(2) Uani d . . . 1.0 . .
C C7 0.44363(14) 1.06614(12) 0.63196(9) 0.0206(2) Uani d . . . 1.0 . .
H H7 0.419658 1.13386 0.636693 0.025 Uiso calc U . R 1.0 . .
C C8 0.53017(15) 1.05652(13) 0.70080(9) 0.0230(3) Uani d . . . 1.0 . .
H H8 0.568144 1.118638 0.752532 0.028 Uiso calc U . R 1.0 . .
C C9 0.56045(14) 0.95529(13) 0.69313(9) 0.0202(2) Uani d . . . 1.0 . .
H H9 0.617952 0.946406 0.74008 0.024 Uiso calc U . R 1.0 . .
C C10 0.50602(12) 0.86658(11) 0.61610(8) 0.0152(2) Uani d . . . 1.0 . .
C C11 0.52605(14) 0.75028(12) 0.61189(8) 0.0186(2) Uani d . . . 1.0 . .
H H11A 0.601725 0.762915 0.659616 0.022 Uiso calc U . R 1.0 . .
H H11B 0.456187 0.69651 0.620569 0.022 Uiso calc U . R 1.0 . .
C C12 0.62334(12) 0.63809(12) 0.52744(9) 0.0158(2) Uani d . . . 1.0 . .
C C13 0.71797(14) 0.62360(14) 0.58872(10) 0.0216(3) Uani d . . . 1.0 . .
H H13 0.733103 0.651881 0.64775 0.026 Uiso calc U . R 1.0 . .
C C14 0.78859(14) 0.56565(15) 0.55860(12) 0.0254(3) Uani d . . . 1.0 . .
H H14 0.855742 0.556096 0.598194 0.03 Uiso calc U . R 1.0 . .
C C15 0.76405(14) 0.52066(14) 0.47153(11) 0.0234(3) Uani d . . . 1.0 . .
H H15 0.813574 0.479703 0.453669 0.028 Uiso calc U . R 1.0 . .
C C16 0.66907(12) 0.53447(12) 0.41062(10) 0.0179(2) Uani d . . . 1.0 . .
H H16 0.651796 0.503034 0.351571 0.022 Uiso calc U . R 1.0 . .
C C17 0.60031(11) 0.59665(11) 0.44028(8) 0.01387(19) Uani d . . . 1.0 . .
C C18 0.46482(11) 0.68255(11) 0.45404(8) 0.01278(18) Uani d . . . 1.0 . .
C C19 0.72615(12) 0.73023(12) 0.30934(9) 0.0172(2) Uani d . . . 1.0 . .
H H19 0.739322 0.728127 0.366223 0.021 Uiso calc U . R 1.0 . .
C C20 0.82546(14) 0.78911(15) 0.28965(11) 0.0244(3) Uani d . . . 1.0 . .
H H20 0.905148 0.82609 0.332048 0.029 Uiso calc U . R 1.0 . .
C C21 0.80579(15) 0.79273(17) 0.20692(12) 0.0301(3) Uani d . . . 1.0 . .
H H21 0.872256 0.831868 0.191564 0.036 Uiso calc U . R 1.0 . .
C C22 0.68849(15) 0.73887(15) 0.14670(11) 0.0248(3) Uani d . . . 1.0 . .
H H22 0.673339 0.741626 0.089806 0.03 Uiso calc U . R 1.0 . .
C C23 0.59278(12) 0.68052(12) 0.17047(9) 0.0158(2) Uani d . . . 1.0 . .
C C24 0.46673(12) 0.61589(11) 0.10935(8) 0.0145(2) Uani d . . . 1.0 . .
C C25 0.43547(14) 0.59865(14) 0.02261(9) 0.0188(2) Uani d . . . 1.0 . .
H H25 0.494184 0.635152 0.000024 0.023 Uiso calc U . R 1.0 . .
C C26 0.31742(14) 0.52745(14) -0.03079(9) 0.0204(2) Uani d . . . 1.0 . .
H H26 0.293712 0.516455 -0.090292 0.024 Uiso calc U . R 1.0 . .
C C27 0.23438(13) 0.47253(13) 0.00301(8) 0.0172(2) Uani d . . . 1.0 . .
H H27 0.15394 0.421591 -0.033036 0.021 Uiso calc U . R 1.0 . .
C C28 0.27028(11) 0.49292(11) 0.09069(8) 0.01270(18) Uani d . . . 1.0 . .
C C29 0.18648(12) 0.42281(11) 0.12744(8) 0.0146(2) Uani d . . . 1.0 . .
H H29A 0.102718 0.386146 0.083955 0.018 Uiso calc U . R 1.0 . .
H H29B 0.216166 0.358779 0.14075 0.018 Uiso calc U . R 1.0 . .
C C30 0.07205(11) 0.48985(11) 0.22040(8) 0.01224(18) Uani d . . . 1.0 . .
C C31 -0.05025(12) 0.41776(12) 0.17778(9) 0.0167(2) Uani d . . . 1.0 . .
H H31 -0.075207 0.359827 0.124846 0.02 Uiso calc U . R 1.0 . .
C C32 -0.13379(12) 0.43489(14) 0.21660(10) 0.0195(2) Uani d . . . 1.0 . .
H H32 -0.218035 0.386589 0.190236 0.023 Uiso calc U . R 1.0 . .
C C33 -0.09641(12) 0.52227(13) 0.29418(9) 0.0185(2) Uani d . . . 1.0 . .
H H33 -0.156446 0.532328 0.318481 0.022 Uiso calc U . R 1.0 . .
C C34 0.02559(12) 0.59426(12) 0.33630(8) 0.0148(2) Uani d . . . 1.0 . .
H H34 0.050283 0.653274 0.388668 0.018 Uiso calc U . R 1.0 . .
C C35 0.11028(11) 0.57594(11) 0.29818(8) 0.01156(18) Uani d . . . 1.0 . .
C C36 0.27680(11) 0.57181(10) 0.26926(7) 0.01104(17) Uani d . . . 1.0 . .
P P1 0.14408(3) 0.76586(3) 0.09443(2) 0.01735(6) Uani d . . . 1.0 . .
F F1 0.08075(13) 0.79295(11) 0.00873(7) 0.0390(3) Uani d . . . 1.0 . .
F F2 0.25631(12) 0.75640(12) 0.06414(9) 0.0380(3) Uani d . . . 1.0 . .
F F3 0.07229(10) 0.62882(9) 0.04866(8) 0.0310(2) Uani d . . . 1.0 . .
F F4 0.20944(12) 0.73845(11) 0.17956(7) 0.0352(3) Uani d . . . 1.0 . .
F F5 0.03266(12) 0.77552(12) 0.12545(10) 0.0435(3) Uani d . . . 1.0 . .
F F6 0.21498(12) 0.90315(9) 0.13989(8) 0.0370(3) Uani d . . . 1.0 . .
P P2 0.48437(4) 0.28281(4) 0.16235(2) 0.01893(6) Uani d . . . 1.0 . .
F F7 0.38151(10) 0.28819(11) 0.08128(7) 0.0288(2) Uani d . . . 1.0 . .
F F8 0.56525(11) 0.41542(9) 0.17506(7) 0.0282(2) Uani d . . . 1.0 . .
F F9 0.41676(11) 0.33210(11) 0.22304(7) 0.0310(2) Uani d . . . 1.0 . .
F F10 0.58745(11) 0.27907(11) 0.24377(7) 0.0305(2) Uani d . . . 1.0 . .
F F11 0.40324(14) 0.15199(11) 0.15022(9) 0.0414(3) Uani d . . . 1.0 . .
F F12 0.55329(12) 0.23693(10) 0.10251(7) 0.0312(2) Uani d . . . 1.0 . .
N N1S 0.0341(5) 0.8227(4) 0.5122(3) 0.1027(14) Uani d . . . 1.0 . .
C C1S 0.0836(5) 0.8135(3) 0.5779(3) 0.0789(12) Uani d . . . 1.0 . .
C C2S 0.1450(6) 0.8041(5) 0.6596(4) 0.128(2) Uani d . . . 1.0 . .
H H2SA 0.084924 0.781876 0.687383 0.192 Uiso calc U . R 1.0 . .
H H2SB 0.208297 0.879834 0.694669 0.192 Uiso calc U . R 1.0 . .
H H2SC 0.183808 0.743999 0.652624 0.192 Uiso calc U . R 1.0 . .
N N2S 0.6304(8) 0.9751(6) 0.1662(5) 0.087(3) Uani d U P D 0.470(5) A 1
C C3S 0.6600(6) 1.0126(5) 0.1167(4) 0.0542(16) Uani d U P D 0.470(5) A 1
C C4S 0.7045(7) 1.0559(11) 0.0539(6) 0.0479(19) Uani d U P D 0.470(5) A 1
H H4SA 0.767552 1.133988 0.081567 0.072 Uiso calc U P R 0.470(5) A 1
H H4SB 0.635633 1.060864 0.009543 0.072 Uiso calc U P R 0.470(5) A 1
H H4SC 0.740159 1.001927 0.028217 0.072 Uiso calc U P R 0.470(5) A 1
N N2T 0.8592(12) 1.0089(14) 0.1195(10) 0.251(9) Uani d U P D 0.530(5) A 2
C C3T 0.7765(9) 1.0253(8) 0.0803(7) 0.126(4) Uani d U P D 0.530(5) A 2
C C4T 0.6656(8) 1.0438(9) 0.0317(7) 0.067(3) Uani d U P D 0.530(5) A 2
H H4TA 0.638631 0.998447 -0.02809 0.1 Uiso calc U P R 0.530(5) A 2
H H4TB 0.68381 1.127465 0.036238 0.1 Uiso calc U P R 0.530(5) A 2
H H4TC 0.600022 1.017861 0.054424 0.1 Uiso calc U P R 0.530(5) A 2
N N3S 0.0773(8) 0.1729(6) 0.2308(4) 0.110(3) Uani d U P D 0.659(7) B 1
C C5S 0.0976(7) 0.1448(5) 0.1752(4) 0.075(2) Uani d U P D 0.659(7) B 1
C C6S 0.1077(5) 0.0939(5) 0.0895(4) 0.0656(17) Uani d U P D 0.659(7) B 1
H H6S1 0.069737 0.129575 0.047956 0.098 Uiso calc U P R 0.659(7) B 1
H H6S2 0.06519 0.008668 0.069754 0.098 Uiso calc U P R 0.659(7) B 1
H H6S3 0.19483 0.110759 0.095959 0.098 Uiso calc U P R 0.659(7) B 1
N N3T -0.002(2) 0.0627(17) 0.0842(14) 0.53(3) Uani d U P DG 0.341(7) B 2
C C5T 0.0723(12) 0.1103(9) 0.1431(9) 0.143(10) Uani d U P DG 0.341(7) B 2
C C6T 0.1777(6) 0.1712(5) 0.2185(4) 0.0344(15) Uani d U P DG 0.341(7) B 2
H H6T1 0.241805 0.136091 0.217952 0.052 Uiso calc U P R 0.341(7) B 2
H H6T2 0.154348 0.16524 0.268376 0.052 Uiso calc U P R 0.341(7) B 2
H H6T3 0.209227 0.254057 0.221065 0.052 Uiso calc U P R 0.341(7) B 2

loop_
_atom_site_aniso_label
_atom_site_aniso_U_11
_atom_site_aniso_U_22
_atom_site_aniso_U_33
_atom_site_aniso_U_12
_atom_site_aniso_U_13
_atom_site_aniso_U_23
Pd1 0.01074(4) 0.01100(4) 0.00922(3) 0.00230(3) 0.00407(3) 0.00206(3)
Pd2 0.00823(3) 0.01078(3) 0.01069(3) 0.00211(3) 0.00430(3) 0.00254(3)
N1 0.0132(4) 0.0123(4) 0.0151(4) 0.0027(3) 0.0059(3) 0.0027(3)
N2 0.0145(4) 0.0132(4) 0.0113(4) 0.0014(3) 0.0057(3) 0.0024(3)
N3 0.0156(4) 0.0164(4) 0.0113(4) 0.0044(4) 0.0031(3) 0.0056(3)
N4 0.0097(4) 0.0138(4) 0.0128(4) 0.0031(3) 0.0036(3) 0.0037(3)
N5 0.0119(4) 0.0134(4) 0.0173(4) 0.0040(3) 0.0075(3) 0.0044(3)
N6 0.0123(4) 0.0136(4) 0.0123(4) 0.0048(3) 0.0063(3) 0.0039(3)
N7 0.0087(4) 0.0136(4) 0.0109(4) 0.0017(3) 0.0034(3) 0.0012(3)
N8 0.0093(4) 0.0130(4) 0.0108(4) 0.0031(3) 0.0041(3) 0.0026(3)
C1 0.0137(5) 0.0149(5) 0.0186(5) 0.0036(4) 0.0048(4) 0.0049(4)
C2 0.0140(5) 0.0168(5) 0.0271(7) 0.0034(4) 0.0049(5) 0.0084(5)
C3 0.0163(5) 0.0147(5) 0.0338(7) 0.0046(4) 0.0085(5) 0.0081(5)
C4 0.0182(5) 0.0117(5) 0.0267(6) 0.0033(4) 0.0099(5) 0.0026(4)
C5 0.0137(5) 0.0118(4) 0.0175(5) 0.0017(4) 0.0082(4) 0.0025(4)
C6 0.0154(5) 0.0126(5) 0.0147(5) 0.0010(4) 0.0071(4) 0.0011(4)
C7 0.0217(6) 0.0146(5) 0.0187(6) 0.0010(4) 0.0069(5) -0.0021(4)
C8 0.0244(7) 0.0187(6) 0.0160(5) -0.0005(5) 0.0053(5) -0.0026(4)
C9 0.0216(6) 0.0190(6) 0.0122(5) -0.0006(5) 0.0037(4) 0.0011(4)
C10 0.0160(5) 0.0153(5) 0.0111(4) 0.0009(4) 0.0049(4) 0.0028(4)
C11 0.0264(6) 0.0172(5) 0.0109(5) 0.0045(5) 0.0063(4) 0.0054(4)
C12 0.0146(5) 0.0154(5) 0.0169(5) 0.0031(4) 0.0041(4) 0.0085(4)
C13 0.0191(6) 0.0235(6) 0.0222(6) 0.0060(5) 0.0027(5) 0.0146(5)
C14 0.0181(6) 0.0286(7) 0.0337(8) 0.0091(5) 0.0057(5) 0.0215(6)
C15 0.0175(6) 0.0239(6) 0.0359(8) 0.0109(5) 0.0104(5) 0.0178(6)
C16 0.0137(5) 0.0171(5) 0.0255(6) 0.0058(4) 0.0081(5) 0.0091(5)
C17 0.0114(4) 0.0132(5) 0.0171(5) 0.0033(4) 0.0042(4) 0.0067(4)
C18 0.0126(4) 0.0130(4) 0.0111(4) 0.0020(4) 0.0037(4) 0.0040(4)
C19 0.0126(5) 0.0166(5) 0.0213(6) 0.0025(4) 0.0071(4) 0.0048(4)
C20 0.0138(5) 0.0261(7) 0.0297(7) 0.0000(5) 0.0098(5) 0.0066(6)
C21 0.0191(6) 0.0357(9) 0.0328(8) -0.0017(6) 0.0150(6) 0.0106(7)
C22 0.0204(6) 0.0294(7) 0.0257(7) 0.0021(5) 0.0139(5) 0.0109(6)
C23 0.0149(5) 0.0156(5) 0.0191(5) 0.0038(4) 0.0100(4) 0.0060(4)
C24 0.0150(5) 0.0161(5) 0.0159(5) 0.0064(4) 0.0087(4) 0.0063(4)
C25 0.0206(6) 0.0262(6) 0.0168(5) 0.0105(5) 0.0114(5) 0.0110(5)
C26 0.0230(6) 0.0299(7) 0.0139(5) 0.0127(5) 0.0092(5) 0.0095(5)
C27 0.0174(5) 0.0226(6) 0.0122(5) 0.0082(5) 0.0054(4) 0.0041(4)
C28 0.0124(4) 0.0149(5) 0.0112(4) 0.0055(4) 0.0045(4) 0.0028(4)
C29 0.0141(5) 0.0140(5) 0.0120(5) 0.0010(4) 0.0053(4) -0.0002(4)
C30 0.0090(4) 0.0149(5) 0.0119(4) 0.0027(4) 0.0038(3) 0.0037(4)
C31 0.0101(5) 0.0201(5) 0.0158(5) 0.0012(4) 0.0029(4) 0.0043(4)
C32 0.0098(5) 0.0256(6) 0.0220(6) 0.0036(4) 0.0051(4) 0.0088(5)
C33 0.0121(5) 0.0254(6) 0.0225(6) 0.0076(4) 0.0095(4) 0.0101(5)
C34 0.0135(5) 0.0186(5) 0.0162(5) 0.0072(4) 0.0081(4) 0.0068(4)
C35 0.0103(4) 0.0134(4) 0.0120(4) 0.0039(3) 0.0047(3) 0.0049(4)
C36 0.0097(4) 0.0115(4) 0.0107(4) 0.0018(3) 0.0041(3) 0.0024(3)
P1 0.01708(14) 0.01495(14) 0.01520(14) 0.00484(11) 0.00108(11) 0.00151(11)
F1 0.0488(7) 0.0326(6) 0.0240(5) 0.0157(5) -0.0064(5) 0.0084(4)
F2 0.0321(6) 0.0408(6) 0.0514(7) 0.0152(5) 0.0250(6) 0.0169(6)
F3 0.0261(5) 0.0156(4) 0.0398(6) 0.0037(4) 0.0039(4) -0.0010(4)
F4 0.0405(6) 0.0366(6) 0.0245(5) 0.0120(5) 0.0026(4) 0.0148(4)
F5 0.0318(6) 0.0434(7) 0.0574(8) 0.0170(5) 0.0237(6) 0.0019(6)
F6 0.0379(6) 0.0158(4) 0.0360(6) 0.0027(4) -0.0060(5) -0.0021(4)
P2 0.02304(16) 0.02249(16) 0.01935(15) 0.01041(13) 0.01341(13) 0.01125(13)
F7 0.0271(5) 0.0403(6) 0.0232(4) 0.0119(4) 0.0103(4) 0.0156(4)
F8 0.0329(5) 0.0232(4) 0.0314(5) 0.0075(4) 0.0159(4) 0.0100(4)
F9 0.0335(5) 0.0518(7) 0.0283(5) 0.0266(5) 0.0231(4) 0.0219(5)
F10 0.0333(5) 0.0482(7) 0.0254(5) 0.0261(5) 0.0153(4) 0.0200(5)
F11 0.0526(8) 0.0277(5) 0.0431(7) 0.0027(5) 0.0200(6) 0.0192(5)
F12 0.0478(7) 0.0366(6) 0.0285(5) 0.0272(5) 0.0262(5) 0.0145(4)
N1S 0.147(4) 0.089(3) 0.084(2) 0.022(2) 0.082(3) 0.015(2)
C1S 0.104(3) 0.061(2) 0.086(3) 0.020(2) 0.064(3) 0.0163(19)
C2S 0.123(5) 0.114(5) 0.154(6) 0.059(4) 0.032(4) 0.055(4)
N2S 0.128(7) 0.082(5) 0.119(6) 0.066(5) 0.095(6) 0.062(5)
C3S 0.070(4) 0.048(3) 0.074(4) 0.035(3) 0.047(3) 0.029(3)
C4S 0.037(3) 0.057(4) 0.057(4) 0.014(3) 0.022(3) 0.025(3)
N2T 0.291(14) 0.385(18) 0.45(2) 0.295(14) 0.326(15) 0.384(17)
C3T 0.182(9) 0.131(7) 0.236(10) 0.127(7) 0.189(9) 0.151(7)
C4T 0.072(6) 0.040(3) 0.116(8) 0.025(4) 0.069(6) 0.020(4)
N3S 0.163(8) 0.104(5) 0.076(4) 0.062(5) 0.028(4) 0.055(4)
C5S 0.088(5) 0.036(3) 0.072(4) 0.007(3) -0.008(4) 0.027(3)
C6S 0.048(2) 0.051(2) 0.136(5) 0.035(2) 0.049(3) 0.058(3)
N3T 0.43(4) 0.34(4) 0.46(4) -0.06(3) -0.13(4) -0.02(3)
C5T 0.063(7) 0.036(6) 0.24(2) -0.003(5) -0.073(11) 0.056(9)
C6T 0.029(3) 0.031(3) 0.033(3) 0.005(2) 0.003(2) 0.006(2)

loop_
_atom_type_symbol
_atom_type_description
_atom_type_scat_dispersion_real
_atom_type_scat_dispersion_imag
_atom_type_scat_source
C C 0.0033 0.0016 'International Tables Vol C Tables 4.2.6.8 and 6.1.1.4'
H H 0.0000 0.0000 'International Tables Vol C Tables 4.2.6.8 and 6.1.1.4'
F F 0.0171 0.0103 'International Tables Vol C Tables 4.2.6.8 and 6.1.1.4'
N N 0.0061 0.0033 'International Tables Vol C Tables 4.2.6.8 and 6.1.1.4'
P P 0.1023 0.0942 'International Tables Vol C Tables 4.2.6.8 and 6.1.1.4'
Pd Pd -0.9988 1.0072 'International Tables Vol C Tables 4.2.6.8 and 6.1.1.4'

loop_
_geom_angle_atom_site_label_1
_geom_angle_atom_site_label_2
_geom_angle_atom_site_label_3
_geom_angle
C18 Pd1 N8 89.67(5)
C18 Pd1 N2 92.45(5)
N8 Pd1 N2 171.77(4)
C18 Pd1 N1 164.36(5)
N8 Pd1 N1 99.16(4)
N2 Pd1 N1 80.65(5)
C36 Pd2 N6 90.72(5)
C36 Pd2 N4 89.05(5)
N6 Pd2 N4 174.12(4)
C36 Pd2 N5 163.77(5)
N6 Pd2 N5 80.41(4)
N4 Pd2 N5 101.15(4)
C1 N1 C5 119.31(12)
C1 N1 Pd1 126.43(9)
C5 N1 Pd1 112.60(9)
C10 N2 C6 120.01(11)
C10 N2 Pd1 125.08(9)
C6 N2 Pd1 114.81(9)
C18 N3 C12 109.10(11)
C18 N3 C11 125.11(12)
C12 N3 C11 125.79(11)
C18 N4 C17 107.43(10)
C18 N4 Pd2 127.55(9)
C17 N4 Pd2 124.86(9)
C19 N5 C23 118.84(11)
C19 N5 Pd2 129.18(9)
C23 N5 Pd2 111.07(8)
C28 N6 C24 120.05(11)
C28 N6 Pd2 124.95(8)
C24 N6 Pd2 114.95(9)
C36 N7 C30 109.01(10)
C36 N7 C29 124.63(10)
C30 N7 C29 126.32(10)
C36 N8 C35 107.48(10)
C36 N8 Pd1 127.86(8)
C35 N8 Pd1 124.65(8)
N1 C1 C2 122.09(13)
N1 C1 H1 119.0
C2 C1 H1 119.0
C3 C2 C1 118.85(14)
C3 C2 H2 120.6
C1 C2 H2 120.6
C2 C3 C4 119.06(13)
C2 C3 H3 120.5
C4 C3 H3 120.5
C3 C4 C5 119.42(13)
C3 C4 H4 120.3
C5 C4 H4 120.3
N1 C5 C4 121.15(13)
N1 C5 C6 115.49(11)
C4 C5 C6 123.35(12)
N2 C6 C7 120.86(13)
N2 C6 C5 115.75(11)
C7 C6 C5 123.38(13)
C8 C7 C6 119.42(14)
C8 C7 H7 120.3
C6 C7 H7 120.3
C9 C8 C7 119.14(13)
C9 C8 H8 120.4
C7 C8 H8 120.4
C8 C9 C10 119.50(14)
C8 C9 H9 120.3
C10 C9 H9 120.3
N2 C10 C9 120.95(13)
N2 C10 C11 119.75(11)
C9 C10 C11 118.94(12)
N3 C11 C10 115.77(11)
N3 C11 H11A 108.3
C10 C11 H11A 108.3
N3 C11 H11B 108.3
C10 C11 H11B 108.3
H11A C11 H11B 107.4
N3 C12 C13 132.28(14)
N3 C12 C17 105.40(11)
C13 C12 C17 122.31(14)
C14 C13 C12 116.18(15)
C14 C13 H13 121.9
C12 C13 H13 121.9
C13 C14 C15 122.01(14)
C13 C14 H14 119.0
C15 C14 H14 119.0
C16 C15 C14 121.64(15)
C16 C15 H15 119.2
C14 C15 H15 119.2
C15 C16 C17 116.84(14)
C15 C16 H16 121.6
C17 C16 H16 121.6
C16 C17 N4 130.78(12)
C16 C17 C12 120.95(12)
N4 C17 C12 108.27(11)
N4 C18 N3 109.71(11)
N4 C18 Pd1 127.10(9)
N3 C18 Pd1 122.64(9)
N5 C19 C20 122.71(14)
N5 C19 H19 118.6
C20 C19 H19 118.6
C21 C20 C19 118.50(14)
C21 C20 H20 120.7
C19 C20 H20 120.7
C20 C21 C22 119.44(14)
C20 C21 H21 120.3
C22 C21 H21 120.3
C21 C22 C23 119.23(15)
C21 C22 H22 120.4
C23 C22 H22 120.4
N5 C23 C22 121.26(13)
N5 C23 C24 116.07(11)
C22 C23 C24 122.61(13)
N6 C24 C25 120.92(12)
N6 C24 C23 115.77(11)
C25 C24 C23 123.16(12)
C24 C25 C26 119.10(13)
C24 C25 H25 120.4
C26 C25 H25 120.4
C27 C26 C25 119.60(13)
C27 C26 H26 120.2
C25 C26 H26 120.2
C26 C27 C28 119.05(13)
C26 C27 H27 120.5
C28 C27 H27 120.5
N6 C28 C27 121.12(12)
N6 C28 C29 119.10(11)
C27 C28 C29 119.49(11)
N7 C29 C28 113.93(10)
N7 C29 H29A 108.8
C28 C29 H29A 108.8
N7 C29 H29B 108.8
C28 C29 H29B 108.8
H29A C29 H29B 107.7
N7 C30 C31 131.91(12)
N7 C30 C35 105.46(10)
C31 C30 C35 122.50(11)
C32 C31 C30 116.50(13)
C32 C31 H31 121.7
C30 C31 H31 121.7
C31 C32 C33 121.36(12)
C31 C32 H32 119.3
C33 C32 H32 119.3
C34 C33 C32 121.93(12)
C34 C33 H33 119.0
C32 C33 H33 119.0
C33 C34 C35 116.88(12)
C33 C34 H34 121.6
C35 C34 H34 121.6
C34 C35 N8 131.07(11)
C34 C35 C30 120.81(11)
N8 C35 C30 108.02(10)
N8 C36 N7 109.95(10)
N8 C36 Pd2 127.48(9)
N7 C36 Pd2 122.35(9)
F5 P1 F3 90.13(7)
F5 P1 F2 179.54(8)
F3 P1 F2 90.04(7)
F5 P1 F6 89.58(7)
F3 P1 F6 179.57(7)
F2 P1 F6 90.24(7)
F5 P1 F1 90.34(8)
F3 P1 F1 89.59(7)
F2 P1 F1 90.09(8)
F6 P1 F1 90.09(7)
F5 P1 F4 90.72(8)
F3 P1 F4 90.35(7)
F2 P1 F4 88.85(7)
F6 P1 F4 89.97(7)
F1 P1 F4 178.94(8)
F11 P2 F12 91.16(7)
F11 P2 F8 179.35(8)
F12 P2 F8 89.48(6)
F11 P2 F10 90.20(7)
F12 P2 F10 90.11(6)
F8 P2 F10 89.95(7)
F11 P2 F7 90.37(7)
F12 P2 F7 90.23(6)
F8 P2 F7 89.48(6)
F10 P2 F7 179.33(7)
F11 P2 F9 90.14(7)
F12 P2 F9 178.70(7)
F8 P2 F9 89.22(6)
F10 P2 F9 89.85(6)
F7 P2 F9 89.79(6)
N1S C1S C2S 179.1(5)
C1S C2S H2SA 109.5
C1S C2S H2SB 109.5
H2SA C2S H2SB 109.5
C1S C2S H2SC 109.5
H2SA C2S H2SC 109.5
H2SB C2S H2SC 109.5
N2S C3S C4S 175.7(8)
C3S C4S H4SA 109.5
C3S C4S H4SB 109.5
H4SA C4S H4SB 109.5
C3S C4S H4SC 109.5
H4SA C4S H4SC 109.5
H4SB C4S H4SC 109.5
N2T C3T C4T 177.1(8)
C3T C4T H4TA 109.5
C3T C4T H4TB 109.5
H4TA C4T H4TB 109.5
C3T C4T H4TC 109.5
H4TA C4T H4TC 109.5
H4TB C4T H4TC 109.5
N3S C5S C6S 172.0(9)
C5S C6S H6S1 109.5
C5S C6S H6S2 109.5
H6S1 C6S H6S2 109.5
C5S C6S H6S3 109.5
H6S1 C6S H6S3 109.5
H6S2 C6S H6S3 109.5
N3T C5T C6T 175.3
C5T C6T H6T1 109.5
C5T C6T H6T2 109.5
H6T1 C6T H6T2 109.5
C5T C6T H6T3 109.5
H6T1 C6T H6T3 109.5
H6T2 C6T H6T3 109.5

loop_
_geom_bond_atom_site_label_1
_geom_bond_atom_site_label_2
_geom_bond_distance
Pd1 C18 1.9425(13)
Pd1 N8 2.0073(10)
Pd1 N2 2.0147(11)
Pd1 N1 2.0829(11)
Pd2 C36 1.9374(12)
Pd2 N6 2.0063(11)
Pd2 N4 2.0257(11)
Pd2 N5 2.1137(11)
N1 C1 1.3409(18)
N1 C5 1.3546(17)
N2 C10 1.3475(17)
N2 C6 1.3581(18)
N3 C18 1.3599(16)
N3 C12 1.3860(18)
N3 C11 1.4519(18)
N4 C18 1.3382(16)
N4 C17 1.3957(16)
N5 C19 1.3407(17)
N5 C23 1.3548(18)
N6 C28 1.3406(16)
N6 C24 1.3574(16)
N7 C36 1.3532(15)
N7 C30 1.3852(16)
N7 C29 1.4520(16)
N8 C36 1.3331(15)
N8 C35 1.3955(15)
C1 C2 1.391(2)
C1 H1 0.95
C2 C3 1.385(2)
C2 H2 0.95
C3 C4 1.388(2)
C3 H3 0.95
C4 C5 1.3891(19)
C4 H4 0.95
C5 C6 1.4759(19)
C6 C7 1.3884(19)
C7 C8 1.387(2)
C7 H7 0.95
C8 C9 1.384(2)
C8 H8 0.95
C9 C10 1.3918(19)
C9 H9 0.95
C10 C11 1.509(2)
C11 H11A 0.99
C11 H11B 0.99
C12 C13 1.3946(19)
C12 C17 1.4006(19)
C13 C14 1.384(2)
C13 H13 0.95
C14 C15 1.401(3)
C14 H14 0.95
C15 C16 1.390(2)
C15 H15 0.95
C16 C17 1.3945(19)
C16 H16 0.95
C19 C20 1.388(2)
C19 H19 0.95
C20 C21 1.383(3)
C20 H20 0.95
C21 C22 1.384(2)
C21 H21 0.95
C22 C23 1.3943(19)
C22 H22 0.95
C23 C24 1.4737(19)
C24 C25 1.3849(19)
C25 C26 1.385(2)
C25 H25 0.95
C26 C27 1.381(2)
C26 H26 0.95
C27 C28 1.3925(18)
C27 H27 0.95
C28 C29 1.5053(18)
C29 H29A 0.99
C29 H29B 0.99
C30 C31 1.3913(17)
C30 C35 1.3989(17)
C31 C32 1.386(2)
C31 H31 0.95
C32 C33 1.406(2)
C32 H32 0.95
C33 C34 1.3874(19)
C33 H33 0.95
C34 C35 1.3947(17)
C34 H34 0.95
P1 F5 1.5944(13)
P1 F3 1.5959(10)
P1 F2 1.5962(12)
P1 F6 1.5964(11)
P1 F1 1.5986(11)
P1 F4 1.5997(11)
P2 F11 1.5882(12)
P2 F12 1.5961(11)
P2 F8 1.6032(11)
P2 F10 1.6052(11)
P2 F7 1.6082(11)
P2 F9 1.6100(11)
N1S C1S 1.161(6)
C1S C2S 1.434(7)
C2S H2SA 0.98
C2S H2SB 0.98
C2S H2SC 0.98
N2S C3S 1.139(7)
C3S C4S 1.459(10)
C4S H4SA 0.98
C4S H4SB 0.98
C4S H4SC 0.98
N2T C3T 1.127(10)
C3T C4T 1.462(10)
C4T H4TA 0.98
C4T H4TB 0.98
C4T H4TC 0.98
N3S C5S 1.063(8)
C5S C6S 1.531(8)
C6S H6S1 0.98
C6S H6S2 0.98
C6S H6S3 0.98
N3T C5T 1.0689
C5T C6T 1.4278
C6T H6T1 0.98
C6T H6T2 0.98
C6T H6T3 0.98

loop_
_geom_torsion_atom_site_label_1
_geom_torsion_atom_site_label_2
_geom_torsion_atom_site_label_3
_geom_torsion_atom_site_label_4
_geom_torsion
C5 N1 C1 C2 -1.2(2)
Pd1 N1 C1 C2 -165.40(11)
N1 C1 C2 C3 -1.8(2)
C1 C2 C3 C4 2.6(2)
C2 C3 C4 C5 -0.6(2)
C1 N1 C5 C4 3.36(19)
Pd1 N1 C5 C4 169.62(10)
C1 N1 C5 C6 -175.41(11)
Pd1 N1 C5 C6 -9.15(14)
C3 C4 C5 N1 -2.5(2)
C3 C4 C5 C6 176.20(13)
C10 N2 C6 C7 3.31(19)
Pd1 N2 C6 C7 179.76(10)
C10 N2 C6 C5 -176.01(11)
Pd1 N2 C6 C5 0.44(14)
N1 C5 C6 N2 6.03(16)
C4 C5 C6 N2 -172.71(12)
N1 C5 C6 C7 -173.27(13)
C4 C5 C6 C7 8.0(2)
N2 C6 C7 C8 -0.3(2)
C5 C6 C7 C8 178.97(13)
C6 C7 C8 C9 -2.1(2)
C7 C8 C9 C10 1.6(2)
C6 N2 C10 C9 -3.87(19)
Pd1 N2 C10 C9 -179.93(10)
C6 N2 C10 C11 169.14(12)
Pd1 N2 C10 C11 -6.92(17)
C8 C9 C10 N2 1.4(2)
C8 C9 C10 C11 -171.66(14)
C18 N3 C11 C10 -43.94(18)
C12 N3 C11 C10 136.73(13)
N2 C10 C11 N3 43.18(18)
C9 C10 C11 N3 -143.67(13)
C18 N3 C12 C13 179.78(14)
C11 N3 C12 C13 -0.8(2)
C18 N3 C12 C17 1.17(14)
C11 N3 C12 C17 -179.41(12)
N3 C12 C13 C14 -178.39(14)
C17 C12 C13 C14 0.0(2)
C12 C13 C14 C15 -2.0(2)
C13 C14 C15 C16 1.6(2)
C14 C15 C16 C17 0.8(2)
C15 C16 C17 N4 177.72(13)
C15 C16 C17 C12 -2.80(19)
C18 N4 C17 C16 177.01(13)
Pd2 N4 C17 C16 -7.31(19)
C18 N4 C17 C12 -2.53(14)
Pd2 N4 C17 C12 173.15(8)
N3 C12 C17 C16 -178.77(12)
C13 C12 C17 C16 2.4(2)
N3 C12 C17 N4 0.82(14)
C13 C12 C17 N4 -177.97(12)
C17 N4 C18 N3 3.29(14)
Pd2 N4 C18 N3 -172.24(8)
C17 N4 C18 Pd1 174.87(9)
Pd2 N4 C18 Pd1 -0.66(16)
C12 N3 C18 N4 -2.84(14)
C11 N3 C18 N4 177.74(12)
C12 N3 C18 Pd1 -174.86(9)
C11 N3 C18 Pd1 5.71(18)
C23 N5 C19 C20 -1.0(2)
Pd2 N5 C19 C20 -169.09(12)
N5 C19 C20 C21 0.5(2)
C19 C20 C21 C22 0.5(3)
C20 C21 C22 C23 -0.9(3)
C19 N5 C23 C22 0.6(2)
Pd2 N5 C23 C22 170.70(12)
C19 N5 C23 C24 177.95(12)
Pd2 N5 C23 C24 -11.94(14)
C21 C22 C23 N5 0.4(2)
C21 C22 C23 C24 -176.81(16)
C28 N6 C24 C25 4.31(19)
Pd2 N6 C24 C25 -177.98(10)
C28 N6 C24 C23 -171.29(11)
Pd2 N6 C24 C23 6.42(14)
N5 C23 C24 N6 4.25(17)
C22 C23 C24 N6 -178.43(14)
N5 C23 C24 C25 -171.24(13)
C22 C23 C24 C25 6.1(2)
N6 C24 C25 C26 -1.3(2)
C23 C24 C25 C26 173.95(13)
C24 C25 C26 C27 -1.8(2)
C25 C26 C27 C28 1.9(2)
C24 N6 C28 C27 -4.18(19)
Pd2 N6 C28 C27 178.36(10)
C24 N6 C28 C29 169.63(11)
Pd2 N6 C28 C29 -7.83(16)
C26 C27 C28 N6 1.1(2)
C26 C27 C28 C29 -172.73(13)
C36 N7 C29 C28 -44.51(17)
C30 N7 C29 C28 132.84(13)
N6 C28 C29 N7 47.38(16)
C27 C28 C29 N7 -138.70(12)
C36 N7 C30 C31 -173.90(14)
C29 N7 C30 C31 8.4(2)
C36 N7 C30 C35 1.82(14)
C29 N7 C30 C35 -175.87(12)
N7 C30 C31 C32 174.81(14)
C35 C30 C31 C32 -0.3(2)
C30 C31 C32 C33 1.2(2)
C31 C32 C33 C34 -1.0(2)
C32 C33 C34 C35 -0.1(2)
C33 C34 C35 N8 -174.89(13)
C33 C34 C35 C30 0.99(18)
C36 N8 C35 C34 174.93(13)
Pd1 N8 C35 C34 -5.30(19)
C36 N8 C35 C30 -1.35(13)
Pd1 N8 C35 C30 178.42(8)
N7 C30 C35 C34 -177.03(11)
C31 C30 C35 C34 -0.80(19)
N7 C30 C35 N8 -0.29(13)
C31 C30 C35 N8 175.93(12)
C35 N8 C36 N7 2.53(14)
Pd1 N8 C36 N7 -177.23(8)
C35 N8 C36 Pd2 177.27(9)
Pd1 N8 C36 Pd2 -2.49(16)
C30 N7 C36 N8 -2.77(14)
C29 N7 C36 N8 174.97(11)
C30 N7 C36 Pd2 -177.83(9)
C29 N7 C36 Pd2 -0.09(17)
